data_5910144
loop_
_publ_author_name
'Frueh, A. J.'

_publ_section_title 'The structure of Hessite, Ag2 Te-III'
_journal_coden_ASTM ZEKGAX
_journal_name_full
;
Zeitschrift fuer Kristallographie, Kristallgeometrie, Kristallphysik, 
Kristallchemie (-144,1977)
;
_journal_page_first 44
_journal_page_last 52
_journal_volume 112
_journal_year 1959
_chemical_compound_source 'from Botes, Transsylvania, Romania'
_chemical_formula_structural 'Ag2 Te'
_chemical_formula_sum 'Ag2 Te'
_chemical_name_mineral Hessite
_chemical_name_systematic 'Silver telluride - III'
_space_group_IT_number 14
_symmetry_cell_setting monoclinic
_symmetry_Int_Tables_number 14
_symmetry_space_group_name_Hall '-P 2ybc'
_symmetry_space_group_name_H-M 'P 1 21/c 1'
_audit_creation_date 103-02-26
_audit_creation_method 'generated by RETRIEVE 2.0'
_audit_update_record '   07-23-05  downloaded by Girish Upreti,Portland State University'
_cell_angle_alpha 90
_cell_angle_beta 123.33
_cell_angle_gamma 90
_cell_formula_units_Z 4
_cell_length_a 8.09
_cell_length_b 4.48
_cell_length_c 8.96
_cell_volume 271.326
_exptl_crystal_density_meas 8.21
_refine_ls_R_factor_all 0.157
_cod_original_cell_volume 271.3
_cod_database_code 5910144

loop_
_symmetry_equiv_pos_as_xyz
x,y,z
-x,1/2+y,1/2-z
-x,-y,-z
x,1/2-y,1/2+z

loop_
_atom_site_label
_atom_site_type_symbol
_atom_site_symmetry_multiplicity
_atom_site_Wyckoff_symbol
_atom_site_fract_x
_atom_site_fract_y
_atom_site_fract_z
_atom_site_occupancy
_atom_site_attached_hydrogens
_atom_site_calc_flag
Ag1 Ag1+ 4 e 0.018 0.152 0.371 1. 0 d
Ag2 Ag1+ 4 e 0.332 0.837 0.995 1. 0 d
Te1 Te2- 4 e 0.272 0.159 0.243 1. 0 d

loop_
_atom_type_symbol
_atom_type_oxidation_number
Ag1+ 1.000
Te2- -2.000
